data_4345127
loop_
_publ_author_name
'Heidemann, Tim'
'Mathur, Sanjay'

_publ_section_title
;
 Three at a Time: Step by Step to Heterotermetallic Molecules.
;
_journal_issue 1
_journal_name_full 'Inorganic chemistry'
_journal_page_first 234
_journal_page_last 240
_journal_paper_doi 10.1021/acs.inorgchem.6b02069
_journal_volume 56
_journal_year 2017
_chemical_formula_moiety 'C54 H126 Ba2 I2 O18 Zr4'
_chemical_formula_sum 'C54 H126 Ba2 I2 O18 Zr4'
_chemical_formula_weight 1956.95
_chemical_name_systematic
; 
 ? 
;
_space_group_IT_number 14
_symmetry_cell_setting monoclinic
_symmetry_space_group_name_Hall '-P 2ybc'
_symmetry_space_group_name_H-M 'P 1 21/c 1'
_atom_sites_solution_hydrogens geom
_atom_sites_solution_primary direct
_atom_sites_solution_secondary difmap
_audit_creation_method SHELXL-97
_cell_angle_alpha 90.00
_cell_angle_beta 123.826(2)
_cell_angle_gamma 90.00
_cell_formula_units_Z 2
_cell_length_a 12.1282(3)
_cell_length_b 19.3448(5)
_cell_length_c 21.0636(5)
_cell_measurement_reflns_used 55980
_cell_measurement_temperature 170(2)
_cell_measurement_theta_max 26.83
_cell_measurement_theta_min 1.98
_cell_volume 4105.4(2)
_computing_cell_refinement 'X-Area (Stoe & Cie, 2001)'
_computing_data_collection 'X-Area (Stoe & Cie, 2001)'
_computing_data_reduction 'X-Area (Stoe & Cie, 2001)'
_computing_structure_refinement 'SHELXL-97 (Sheldrick, 1997)'
_computing_structure_solution 'SHELXS-97 (Sheldrick, 1990)'
_diffrn_ambient_temperature 170(2)
_diffrn_detector_area_resol_mean 'not measured'
_diffrn_measured_fraction_theta_full 0.975
_diffrn_measured_fraction_theta_max 0.975
_diffrn_measurement_device_type 'IPDS 2T (Stoe & Cie)'
_diffrn_measurement_method '\w and \f scans'
_diffrn_radiation_monochromator graphite
_diffrn_radiation_source 'fine-focus sealed tube'
_diffrn_radiation_type MoK\a
_diffrn_radiation_wavelength 0.71073
_diffrn_reflns_av_R_equivalents 0.0688
_diffrn_reflns_av_sigmaI/netI 0.0286
_diffrn_reflns_limit_h_max 13
_diffrn_reflns_limit_h_min -15
_diffrn_reflns_limit_k_max 24
_diffrn_reflns_limit_k_min -24
_diffrn_reflns_limit_l_max 26
_diffrn_reflns_limit_l_min -26
_diffrn_reflns_number 60821
_diffrn_reflns_theta_full 26.83
_diffrn_reflns_theta_max 26.83
_diffrn_reflns_theta_min 1.98
_diffrn_standards_decay_% 'not measured'
_diffrn_standards_interval_count 'not measured'
_diffrn_standards_interval_time 'not measured'
_diffrn_standards_number 'not measured'
_exptl_absorpt_coefficient_mu 2.233
_exptl_absorpt_correction_T_max 0.7776
_exptl_absorpt_correction_T_min 0.4135
_exptl_absorpt_correction_type numerical
_exptl_absorpt_process_details
;
The absorption correlation (X-RED; Stoe & Cie, 2001)
was performed after optimizing the crystal shape
using X-SHAPE (Stoe & Cie; 1999)
;
_exptl_crystal_colour colourless
_exptl_crystal_density_diffrn 1.583
_exptl_crystal_density_meas ?
_exptl_crystal_density_method 'not measured'
_exptl_crystal_description brick
_exptl_crystal_F_000 1692
_exptl_crystal_size_max 0.31
_exptl_crystal_size_mid 0.24
_exptl_crystal_size_min 0.21
_refine_diff_density_max 1.763
_refine_diff_density_min -1.695
_refine_diff_density_rms 0.087
_refine_ls_extinction_coef 'not measured'
_refine_ls_extinction_method none
_refine_ls_goodness_of_fit_ref 1.041
_refine_ls_hydrogen_treatment constr
_refine_ls_matrix_type full
_refine_ls_number_parameters 361
_refine_ls_number_reflns 8589
_refine_ls_number_restraints 0
_refine_ls_restrained_S_all 1.041
_refine_ls_R_factor_all 0.0337
_refine_ls_R_factor_gt 0.0289
_refine_ls_shift/su_max 0.001
_refine_ls_shift/su_mean 0.000
_refine_ls_structure_factor_coef Fsqd
_refine_ls_weighting_details 'calc w=1/[\s^2^(Fo^2^)+(0.0318P)^2^+6.3315P] where P=(Fo^2^+2Fc^2^)/3'
_refine_ls_weighting_scheme calc
_refine_ls_wR_factor_gt 0.0744
_refine_ls_wR_factor_ref 0.0775
_reflns_number_gt 7681
_reflns_number_total 8589
_reflns_threshold_expression >2sigma(I)
_cod_data_source_file ic6b02069_si_002.cif
_cod_data_source_block IBaZr2
_cod_depositor_comments
;
The following automatic conversions were performed:

'_exptl_crystal_density_meas' value 'not measured' was changed to '?'
- the value is perceived as not measured.

Automatic conversion script
Id: cif_fix_values 4268 2015-11-12 08:31:59Z antanas 
;
_cod_original_cell_volume 4105.38(18)
_cod_original_sg_symbol_H-M P21/c
_cod_database_code 4345127

loop_
_symmetry_equiv_pos_as_xyz
'x, y, z'
'-x, y+1/2, -z+1/2'
'-x, -y, -z'
'x, -y-1/2, z-1/2'

loop_
_atom_site_label
_atom_site_type_symbol
_atom_site_fract_x
_atom_site_fract_y
_atom_site_fract_z
_atom_site_U_iso_or_equiv
_atom_site_adp_type
_atom_site_occupancy
_atom_site_symmetry_multiplicity
_atom_site_calc_flag
_atom_site_refinement_flags
Ba1 Ba 0.434121(18) -0.431521(9) -0.116116(10) 0.03203(6) Uani 1 1 d .
I1 I 0.36786(3) -0.592196(14) -0.077854(14) 0.05742(9) Uani 1 1 d .
Zr1 Zr 0.19485(3) -0.324860(15) -0.282149(17) 0.03044(7) Uani 1 1 d .
Zr2 Zr 0.47782(3) -0.359548(15) -0.262883(17) 0.03050(7) Uani 1 1 d .
O1 O 0.1945(2) -0.37361(12) -0.19505(13) 0.0349(5) Uani 1 1 d .
O2 O 0.5960(2) -0.41486(12) -0.16293(13) 0.0367(5) Uani 1 1 d .
O3 O 0.3146(2) -0.42176(10) -0.26810(12) 0.0289(4) Uani 1 1 d .
O4 O 0.4110(2) -0.31150(10) -0.19200(12) 0.0301(4) Uani 1 1 d .
O5 O 0.2937(2) -0.30462(12) -0.34036(13) 0.0399(5) Uani 1 1 d .
O6 O 0.0299(2) -0.35564(13) -0.37096(14) 0.0454(6) Uani 1 1 d .
O7 O 0.1406(3) -0.23374(12) -0.27352(15) 0.0462(6) Uani 1 1 d .
O8 O 0.4851(3) -0.41653(13) -0.33558(15) 0.0443(6) Uani 1 1 d .
O9 O 0.6011(2) -0.28869(13) -0.24752(16) 0.0450(6) Uani 1 1 d .
C10 C 0.1018(4) -0.3701(2) -0.1740(3) 0.0489(9) Uani 1 1 d .
H10 H 0.0639 -0.3235 -0.1846 0.059 Uiso 1 1 calc R
C11 C -0.0071(5) -0.4209(4) -0.2178(3) 0.0871(19) Uani 1 1 d .
H11A H -0.0531 -0.4111 -0.2714 0.131 Uiso 1 1 calc R
H11B H -0.0680 -0.4177 -0.2023 0.131 Uiso 1 1 calc R
H11C H 0.0293 -0.4667 -0.2078 0.131 Uiso 1 1 calc R
C12 C 0.1717(6) -0.3844(5) -0.0905(3) 0.120(3) Uani 1 1 d .
H12A H 0.2399 -0.3504 -0.0622 0.180 Uiso 1 1 calc R
H12B H 0.2110 -0.4296 -0.0795 0.180 Uiso 1 1 calc R
H12C H 0.1093 -0.3823 -0.0761 0.180 Uiso 1 1 calc R
C20 C 0.7300(4) -0.4353(2) -0.1276(2) 0.0556(11) Uani 1 1 d .
H20 H 0.7546 -0.4302 -0.1645 0.067 Uiso 1 1 calc R
C21 C 0.8188(5) -0.3895(3) -0.0594(3) 0.0912(18) Uani 1 1 d .
H21A H 0.8115 -0.3426 -0.0762 0.137 Uiso 1 1 calc R
H21B H 0.9092 -0.4046 -0.0345 0.137 Uiso 1 1 calc R
H21C H 0.7922 -0.3922 -0.0242 0.137 Uiso 1 1 calc R
C22 C 0.7433(6) -0.5089(3) -0.1053(5) 0.127(3) Uani 1 1 d .
H22A H 0.6853 -0.5364 -0.1496 0.190 Uiso 1 1 calc R
H22B H 0.7200 -0.5144 -0.0688 0.190 Uiso 1 1 calc R
H22C H 0.8334 -0.5235 -0.0828 0.190 Uiso 1 1 calc R
C30 C 0.2631(3) -0.48521(16) -0.31142(18) 0.0356(7) Uani 1 1 d .
H30 H 0.2334 -0.4760 -0.3644 0.043 Uiso 1 1 calc R
C31 C 0.1468(4) -0.51210(19) -0.3107(2) 0.0472(8) Uani 1 1 d .
H31A H 0.0773 -0.4782 -0.3327 0.071 Uiso 1 1 calc R
H31B H 0.1746 -0.5212 -0.2590 0.071 Uiso 1 1 calc R
H31C H 0.1146 -0.5540 -0.3400 0.071 Uiso 1 1 calc R
C32 C 0.3713(4) -0.53976(17) -0.2787(2) 0.0451(8) Uani 1 1 d .
H32A H 0.4455 -0.5226 -0.2787 0.068 Uiso 1 1 calc R
H32B H 0.3376 -0.5808 -0.3093 0.068 Uiso 1 1 calc R
H32C H 0.3991 -0.5503 -0.2272 0.068 Uiso 1 1 calc R
C40 C 0.4821(3) -0.25656(17) -0.1379(2) 0.0393(7) Uani 1 1 d .
H40 H 0.5763 -0.2692 -0.1067 0.047 Uiso 1 1 calc R
C41 C 0.4697(4) -0.18898(18) -0.1776(3) 0.0511(9) Uani 1 1 d .
H41A H 0.4981 -0.1954 -0.2116 0.077 Uiso 1 1 calc R
H41B H 0.5244 -0.1546 -0.1401 0.077 Uiso 1 1 calc R
H41C H 0.3789 -0.1740 -0.2062 0.077 Uiso 1 1 calc R
C42 C 0.4352(4) -0.24867(19) -0.0852(2) 0.0484(9) Uani 1 1 d .
H42A H 0.4452 -0.2919 -0.0601 0.073 Uiso 1 1 calc R
H42B H 0.3434 -0.2353 -0.1144 0.073 Uiso 1 1 calc R
H42C H 0.4871 -0.2138 -0.0477 0.073 Uiso 1 1 calc R
C50 C 0.2386(5) -0.2678(3) -0.4104(3) 0.0696(13) Uani 1 1 d .
H50 H 0.1464 -0.2581 -0.4282 0.084 Uiso 1 1 calc R
C51 C 0.2320(11) -0.3057(4) -0.4685(4) 0.157(4) Uani 1 1 d .
H51A H 0.1888 -0.3491 -0.4743 0.235 Uiso 1 1 calc R
H51B H 0.3201 -0.3140 -0.4558 0.235 Uiso 1 1 calc R
H51C H 0.1824 -0.2802 -0.5155 0.235 Uiso 1 1 calc R
C52 C 0.3062(8) -0.1981(3) -0.3925(4) 0.108(2) Uani 1 1 d .
H52A H 0.2988 -0.1751 -0.3547 0.163 Uiso 1 1 calc R
H52B H 0.2644 -0.1706 -0.4382 0.163 Uiso 1 1 calc R
H52C H 0.3982 -0.2044 -0.3733 0.163 Uiso 1 1 calc R
C60 C -0.0951(4) -0.3715(3) -0.4370(3) 0.0787(16) Uani 1 1 d .
H60 H -0.1275 -0.4092 -0.4205 0.094 Uiso 1 1 calc R
C61 C -0.0827(7) -0.4032(4) -0.4952(3) 0.106(2) Uani 1 1 d .
H61A H -0.0167 -0.4389 -0.4726 0.159 Uiso 1 1 calc R
H61B H -0.0569 -0.3688 -0.5174 0.159 Uiso 1 1 calc R
H61C H -0.1665 -0.4228 -0.5343 0.159 Uiso 1 1 calc R
C62 C -0.1886(6) -0.3171(5) -0.4562(4) 0.143(4) Uani 1 1 d .
H62A H -0.1855 -0.3034 -0.4114 0.214 Uiso 1 1 calc R
H62B H -0.2763 -0.3331 -0.4945 0.214 Uiso 1 1 calc R
H62C H -0.1669 -0.2783 -0.4756 0.214 Uiso 1 1 calc R
C70 C 0.0579(6) -0.1767(3) -0.2862(3) 0.0797(16) Uani 1 1 d .
H70 H -0.0318 -0.1960 -0.3120 0.096 Uiso 1 1 calc R
C71 C 0.0857(6) -0.1486(3) -0.2140(4) 0.0801(16) Uani 1 1 d .
H71A H 0.0834 -0.1852 -0.1840 0.120 Uiso 1 1 calc R
H71B H 0.0199 -0.1146 -0.2245 0.120 Uiso 1 1 calc R
H71C H 0.1719 -0.1275 -0.1862 0.120 Uiso 1 1 calc R
C72 C 0.0521(8) -0.1282(3) -0.3394(4) 0.108(2) Uani 1 1 d .
H72A H 0.0340 -0.1523 -0.3841 0.161 Uiso 1 1 calc R
H72B H 0.1356 -0.1045 -0.3161 0.161 Uiso 1 1 calc R
H72C H -0.0171 -0.0952 -0.3536 0.161 Uiso 1 1 calc R
C80 C 0.5061(5) -0.4511(3) -0.3863(3) 0.0720(14) Uani 1 1 d .
H80 H 0.5237 -0.4134 -0.4106 0.086 Uiso 1 1 calc R
C81 C 0.3945(8) -0.4833(6) -0.4478(4) 0.153(4) Uani 1 1 d .
H81A H 0.3200 -0.4524 -0.4696 0.229 Uiso 1 1 calc R
H81B H 0.3751 -0.5245 -0.4304 0.229 Uiso 1 1 calc R
H81C H 0.4115 -0.4952 -0.4859 0.229 Uiso 1 1 calc R
C82 C 0.6327(5) -0.4898(3) -0.3447(3) 0.0787(15) Uani 1 1 d .
H82A H 0.7026 -0.4599 -0.3080 0.118 Uiso 1 1 calc R
H82B H 0.6527 -0.5060 -0.3803 0.118 Uiso 1 1 calc R
H82C H 0.6249 -0.5285 -0.3190 0.118 Uiso 1 1 calc R
C90 C 0.6834(4) -0.2420(2) -0.2539(3) 0.0579(11) Uani 1 1 d .
H90 H 0.6350 -0.1984 -0.2741 0.069 Uiso 1 1 calc R
C91 C 0.7123(6) -0.2701(3) -0.3102(4) 0.0880(19) Uani 1 1 d .
H91A H 0.6307 -0.2752 -0.3594 0.132 Uiso 1 1 calc R
H91B H 0.7550 -0.3143 -0.2929 0.132 Uiso 1 1 calc R
H91C H 0.7696 -0.2387 -0.3141 0.132 Uiso 1 1 calc R
C92 C 0.8066(5) -0.2281(3) -0.1763(4) 0.0902(19) Uani 1 1 d .
H92A H 0.7825 -0.2097 -0.1433 0.135 Uiso 1 1 calc R
H92B H 0.8611 -0.1952 -0.1809 0.135 Uiso 1 1 calc R
H92C H 0.8551 -0.2704 -0.1551 0.135 Uiso 1 1 calc R

loop_
_atom_site_aniso_label
_atom_site_aniso_U_11
_atom_site_aniso_U_22
_atom_site_aniso_U_33
_atom_site_aniso_U_23
_atom_site_aniso_U_13
_atom_site_aniso_U_12
Ba1 0.03566(10) 0.03304(10) 0.02719(10) 0.00335(7) 0.01737(8) 0.00105(7)
I1 0.08100(19) 0.04427(14) 0.03181(12) -0.00096(9) 0.02198(13) -0.01889(12)
Zr1 0.02936(14) 0.02863(15) 0.03014(15) 0.00073(11) 0.01457(12) 0.00226(10)
Zr2 0.03421(15) 0.02826(15) 0.03367(15) 0.00219(11) 0.02176(13) 0.00057(11)
O1 0.0334(11) 0.0377(12) 0.0381(12) -0.0011(9) 0.0226(10) -0.0011(9)
O2 0.0328(11) 0.0397(12) 0.0367(12) 0.0037(9) 0.0188(10) 0.0039(9)
O3 0.0320(10) 0.0252(10) 0.0288(10) -0.0018(8) 0.0166(9) -0.0009(8)
O4 0.0323(10) 0.0254(10) 0.0325(11) -0.0040(8) 0.0180(9) -0.0027(8)
O5 0.0439(12) 0.0412(13) 0.0374(12) 0.0141(10) 0.0242(11) 0.0106(10)
O6 0.0338(12) 0.0508(15) 0.0354(13) -0.0029(10) 0.0093(10) 0.0013(10)
O7 0.0490(14) 0.0335(12) 0.0561(15) 0.0022(11) 0.0293(13) 0.0113(10)
O8 0.0547(15) 0.0456(14) 0.0428(14) -0.0012(11) 0.0334(12) 0.0033(11)
O9 0.0480(14) 0.0377(13) 0.0608(16) 0.0016(11) 0.0374(13) -0.0053(10)
C10 0.050(2) 0.043(2) 0.073(3) 0.0021(18) 0.047(2) 0.0032(16)
C11 0.064(3) 0.137(5) 0.073(3) -0.022(3) 0.047(3) -0.043(3)
C12 0.085(4) 0.238(9) 0.068(4) -0.056(5) 0.061(3) -0.060(5)
C20 0.0380(19) 0.086(3) 0.043(2) 0.0070(19) 0.0226(17) 0.0195(19)
C21 0.047(3) 0.108(5) 0.074(4) -0.004(3) 0.007(2) -0.003(3)
C22 0.070(4) 0.070(4) 0.156(7) 0.013(4) 0.011(4) 0.035(3)
C30 0.0443(17) 0.0284(15) 0.0310(15) -0.0060(12) 0.0189(14) -0.0058(13)
C31 0.047(2) 0.0366(18) 0.051(2) -0.0069(15) 0.0232(17) -0.0091(15)
C32 0.056(2) 0.0291(16) 0.052(2) -0.0040(14) 0.0312(18) 0.0010(15)
C40 0.0363(16) 0.0322(16) 0.0442(18) -0.0116(14) 0.0193(15) -0.0054(13)
C41 0.062(2) 0.0288(17) 0.072(3) -0.0096(16) 0.043(2) -0.0094(15)
C42 0.059(2) 0.0391(19) 0.0430(19) -0.0120(15) 0.0259(18) -0.0044(16)
C50 0.085(3) 0.072(3) 0.048(2) 0.031(2) 0.034(2) 0.014(2)
C51 0.269(12) 0.128(7) 0.066(4) 0.034(4) 0.089(6) 0.055(7)
C52 0.140(6) 0.079(4) 0.086(4) 0.039(3) 0.051(4) -0.007(4)
C60 0.038(2) 0.114(4) 0.050(3) -0.025(3) 0.0031(19) 0.006(2)
C61 0.096(4) 0.129(6) 0.054(3) -0.029(3) 0.017(3) 0.009(4)
C62 0.057(3) 0.201(9) 0.093(5) -0.041(5) -0.006(3) 0.050(4)
C70 0.090(4) 0.056(3) 0.092(4) 0.009(3) 0.050(3) 0.034(3)
C71 0.100(4) 0.055(3) 0.117(5) -0.002(3) 0.081(4) 0.020(3)
C72 0.146(6) 0.078(4) 0.113(5) 0.046(4) 0.081(5) 0.061(4)
C80 0.076(3) 0.091(4) 0.053(3) -0.015(2) 0.038(2) 0.017(3)
C81 0.095(5) 0.242(11) 0.103(6) -0.086(7) 0.044(5) 0.004(6)
C82 0.071(3) 0.093(4) 0.080(3) -0.016(3) 0.047(3) 0.015(3)
C90 0.063(2) 0.0345(19) 0.100(3) 0.007(2) 0.060(3) -0.0029(17)
C91 0.119(5) 0.065(3) 0.147(6) 0.019(3) 0.115(5) 0.008(3)
C92 0.062(3) 0.068(3) 0.132(5) -0.009(3) 0.049(3) -0.023(3)

loop_
_atom_type_symbol
_atom_type_description
_atom_type_scat_dispersion_real
_atom_type_scat_dispersion_imag
_atom_type_scat_source
C C 0.0033 0.0016 'International Tables Vol C Tables 4.2.6.8 and 6.1.1.4'
H H 0.0000 0.0000 'International Tables Vol C Tables 4.2.6.8 and 6.1.1.4'
Ba Ba -0.3244 2.2819 'International Tables Vol C Tables 4.2.6.8 and 6.1.1.4'
I I -0.4742 1.8119 'International Tables Vol C Tables 4.2.6.8 and 6.1.1.4'
O O 0.0106 0.0060 'International Tables Vol C Tables 4.2.6.8 and 6.1.1.4'
Zr Zr -2.9673 0.5597 'International Tables Vol C Tables 4.2.6.8 and 6.1.1.4'

loop_
_geom_angle_atom_site_label_1
_geom_angle_atom_site_label_2
_geom_angle_atom_site_label_3
_geom_angle
_geom_angle_site_symmetry_1
_geom_angle_site_symmetry_3
O1 Ba1 O2 119.45(7) . .
O1 Ba1 O3 63.19(6) . .
O2 Ba1 O3 64.54(7) . .
O1 Ba1 O4 63.75(6) . .
O2 Ba1 O4 62.55(6) . .
O3 Ba1 O4 55.52(6) . .
O1 Ba1 I1 102.22(5) . .
O2 Ba1 I1 121.08(5) . .
O3 Ba1 I1 107.65(4) . .
O4 Ba1 I1 161.09(4) . .
O1 Ba1 I1 119.02(5) . 3_645
O2 Ba1 I1 104.68(5) . 3_645
O3 Ba1 I1 165.06(4) . 3_645
O4 Ba1 I1 110.97(4) . 3_645
I1 Ba1 I1 86.638(7) . 3_645
O1 Ba1 Zr2 86.21(5) . .
O2 Ba1 Zr2 33.28(5) . .
O3 Ba1 Zr2 37.69(4) . .
O4 Ba1 Zr2 37.62(4) . .
I1 Ba1 Zr2 134.709(9) . .
I1 Ba1 Zr2 128.055(9) 3_645 .
O1 Ba1 Zr1 33.22(5) . .
O2 Ba1 Zr1 86.23(5) . .
O3 Ba1 Zr1 38.12(4) . .
O4 Ba1 Zr1 37.14(4) . .
I1 Ba1 Zr1 124.619(8) . .
I1 Ba1 Zr1 135.611(9) 3_645 .
Zr2 Ba1 Zr1 53.020(7) . .
Ba1 I1 Ba1 93.361(7) . 3_645
O6 Zr1 O7 98.65(11) . .
O6 Zr1 O1 101.97(10) . .
O7 Zr1 O1 99.47(10) . .
O6 Zr1 O5 96.25(10) . .
O7 Zr1 O5 102.29(10) . .
O1 Zr1 O5 149.04(8) . .
O6 Zr1 O4 162.89(9) . .
O7 Zr1 O4 96.58(9) . .
O1 Zr1 O4 83.08(8) . .
O5 Zr1 O4 72.82(8) . .
O6 Zr1 O3 96.55(9) . .
O7 Zr1 O3 164.55(9) . .
O1 Zr1 O3 79.98(8) . .
O5 Zr1 O3 73.20(8) . .
O4 Zr1 O3 67.99(7) . .
O6 Zr1 Zr2 120.39(8) . .
O7 Zr1 Zr2 124.22(8) . .
O1 Zr1 Zr2 108.36(6) . .
O5 Zr1 Zr2 40.75(6) . .
O4 Zr1 Zr2 43.15(5) . .
O3 Zr1 Zr2 43.44(5) . .
O6 Zr1 Ba1 126.37(8) . .
O7 Zr1 Ba1 123.53(8) . .
O1 Zr1 Ba1 44.92(6) . .
O5 Zr1 Ba1 104.22(6) . .
O4 Zr1 Ba1 47.78(5) . .
O3 Zr1 Ba1 46.47(5) . .
Zr2 Zr1 Ba1 63.470(8) . .
O9 Zr2 O8 99.58(11) . .
O9 Zr2 O2 99.47(10) . .
O8 Zr2 O2 101.57(10) . .
O9 Zr2 O5 98.98(10) . .
O8 Zr2 O5 99.52(10) . .
O2 Zr2 O5 149.11(9) . .
O9 Zr2 O4 97.33(9) . .
O8 Zr2 O4 162.25(10) . .
O2 Zr2 O4 80.81(8) . .
O5 Zr2 O4 72.43(8) . .
O9 Zr2 O3 164.85(9) . .
O8 Zr2 O3 94.74(9) . .
O2 Zr2 O3 82.31(8) . .
O5 Zr2 O3 73.65(8) . .
O4 Zr2 O3 67.98(7) . .
O9 Zr2 Zr1 122.43(8) . .
O8 Zr2 Zr1 121.59(8) . .
O2 Zr2 Zr1 108.38(6) . .
O5 Zr2 Zr1 40.79(6) . .
O4 Zr2 Zr1 42.63(5) . .
O3 Zr2 Zr1 43.94(5) . .
O9 Zr2 Ba1 126.20(8) . .
O8 Zr2 Ba1 122.77(8) . .
O2 Zr2 Ba1 44.97(6) . .
O5 Zr2 Ba1 104.30(6) . .
O4 Zr2 Ba1 47.86(5) . .
O3 Zr2 Ba1 46.45(5) . .
Zr1 Zr2 Ba1 63.510(8) . .
C10 O1 Zr1 130.5(2) . .
C10 O1 Ba1 127.1(2) . .
Zr1 O1 Ba1 101.86(8) . .
C20 O2 Zr2 128.5(2) . .
C20 O2 Ba1 129.7(2) . .
Zr2 O2 Ba1 101.76(8) . .
C30 O3 Zr2 122.67(18) . .
C30 O3 Zr1 126.37(18) . .
Zr2 O3 Zr1 92.62(7) . .
C30 O3 Ba1 116.67(17) . .
Zr2 O3 Ba1 95.87(7) . .
Zr1 O3 Ba1 95.41(7) . .
C40 O4 Zr1 131.26(18) . .
C40 O4 Zr2 123.26(18) . .
Zr1 O4 Zr2 94.22(8) . .
C40 O4 Ba1 109.99(18) . .
Zr1 O4 Ba1 95.08(7) . .
Zr2 O4 Ba1 94.53(7) . .
C50 O5 Zr2 135.6(3) . .
C50 O5 Zr1 125.9(3) . .
Zr2 O5 Zr1 98.46(9) . .
C60 O6 Zr1 174.5(3) . .
C70 O7 Zr1 160.3(3) . .
C80 O8 Zr2 171.2(3) . .
C90 O9 Zr2 166.0(3) . .
O1 C10 C11 111.1(3) . .
O1 C10 C12 109.2(4) . .
C11 C10 C12 109.6(4) . .
O1 C10 H10 109.0 . .
C11 C10 H10 109.0 . .
C12 C10 H10 109.0 . .
C10 C11 H11A 109.5 . .
C10 C11 H11B 109.5 . .
H11A C11 H11B 109.5 . .
C10 C11 H11C 109.5 . .
H11A C11 H11C 109.5 . .
H11B C11 H11C 109.5 . .
C10 C12 H12A 109.5 . .
C10 C12 H12B 109.5 . .
H12A C12 H12B 109.5 . .
C10 C12 H12C 109.5 . .
H12A C12 H12C 109.5 . .
H12B C12 H12C 109.5 . .
O2 C20 C22 109.1(4) . .
O2 C20 C21 109.8(4) . .
C22 C20 C21 111.6(5) . .
O2 C20 H20 108.8 . .
C22 C20 H20 108.8 . .
C21 C20 H20 108.8 . .
C20 C21 H21A 109.5 . .
C20 C21 H21B 109.5 . .
H21A C21 H21B 109.5 . .
C20 C21 H21C 109.5 . .
H21A C21 H21C 109.5 . .
H21B C21 H21C 109.5 . .
C20 C22 H22A 109.5 . .
C20 C22 H22B 109.5 . .
H22A C22 H22B 109.5 . .
C20 C22 H22C 109.5 . .
H22A C22 H22C 109.5 . .
H22B C22 H22C 109.5 . .
O3 C30 C31 111.3(3) . .
O3 C30 C32 110.0(3) . .
C31 C30 C32 109.4(3) . .
O3 C30 H30 108.7 . .
C31 C30 H30 108.7 . .
C32 C30 H30 108.7 . .
C30 C31 H31A 109.5 . .
C30 C31 H31B 109.5 . .
H31A C31 H31B 109.5 . .
C30 C31 H31C 109.5 . .
H31A C31 H31C 109.5 . .
H31B C31 H31C 109.5 . .
C30 C32 H32A 109.5 . .
C30 C32 H32B 109.5 . .
H32A C32 H32B 109.5 . .
C30 C32 H32C 109.5 . .
H32A C32 H32C 109.5 . .
H32B C32 H32C 109.5 . .
O4 C40 C42 110.5(3) . .
O4 C40 C41 111.7(3) . .
C42 C40 C41 110.8(3) . .
O4 C40 H40 107.9 . .
C42 C40 H40 107.9 . .
C41 C40 H40 107.9 . .
C40 C41 H41A 109.5 . .
C40 C41 H41B 109.5 . .
H41A C41 H41B 109.5 . .
C40 C41 H41C 109.5 . .
H41A C41 H41C 109.5 . .
H41B C41 H41C 109.5 . .
C40 C42 H42A 109.5 . .
C40 C42 H42B 109.5 . .
H42A C42 H42B 109.5 . .
C40 C42 H42C 109.5 . .
H42A C42 H42C 109.5 . .
H42B C42 H42C 109.5 . .
C51 C50 O5 114.3(5) . .
C51 C50 C52 116.6(6) . .
O5 C50 C52 108.1(4) . .
C51 C50 H50 105.6 . .
O5 C50 H50 105.6 . .
C52 C50 H50 105.6 . .
C50 C51 H51A 109.5 . .
C50 C51 H51B 109.5 . .
H51A C51 H51B 109.5 . .
C50 C51 H51C 109.5 . .
H51A C51 H51C 109.5 . .
H51B C51 H51C 109.5 . .
C50 C52 H52A 109.5 . .
C50 C52 H52B 109.5 . .
H52A C52 H52B 109.5 . .
C50 C52 H52C 109.5 . .
H52A C52 H52C 109.5 . .
H52B C52 H52C 109.5 . .
O6 C60 C62 111.6(5) . .
O6 C60 C61 111.5(4) . .
C62 C60 C61 120.6(6) . .
O6 C60 H60 103.7 . .
C62 C60 H60 103.7 . .
C61 C60 H60 103.7 . .
C60 C61 H61A 109.5 . .
C60 C61 H61B 109.5 . .
H61A C61 H61B 109.5 . .
C60 C61 H61C 109.5 . .
H61A C61 H61C 109.5 . .
H61B C61 H61C 109.5 . .
C60 C62 H62A 109.5 . .
C60 C62 H62B 109.5 . .
H62A C62 H62B 109.5 . .
C60 C62 H62C 109.5 . .
H62A C62 H62C 109.5 . .
H62B C62 H62C 109.5 . .
O7 C70 C72 112.3(5) . .
O7 C70 C71 111.4(4) . .
C72 C70 C71 116.8(5) . .
O7 C70 H70 105.0 . .
C72 C70 H70 105.0 . .
C71 C70 H70 105.0 . .
C70 C71 H71A 109.5 . .
C70 C71 H71B 109.5 . .
H71A C71 H71B 109.5 . .
C70 C71 H71C 109.5 . .
H71A C71 H71C 109.5 . .
H71B C71 H71C 109.5 . .
C70 C72 H72A 109.5 . .
C70 C72 H72B 109.5 . .
H72A C72 H72B 109.5 . .
C70 C72 H72C 109.5 . .
H72A C72 H72C 109.5 . .
H72B C72 H72C 109.5 . .
C81 C80 O8 115.3(5) . .
C81 C80 C82 118.3(6) . .
O8 C80 C82 111.1(4) . .
C81 C80 H80 103.2 . .
O8 C80 H80 103.2 . .
C82 C80 H80 103.2 . .
C80 C81 H81A 109.5 . .
C80 C81 H81B 109.5 . .
H81A C81 H81B 109.5 . .
C80 C81 H81C 109.5 . .
H81A C81 H81C 109.5 . .
H81B C81 H81C 109.5 . .
C80 C82 H82A 109.5 . .
C80 C82 H82B 109.5 . .
H82A C82 H82B 109.5 . .
C80 C82 H82C 109.5 . .
H82A C82 H82C 109.5 . .
H82B C82 H82C 109.5 . .
O9 C90 C92 109.9(4) . .
O9 C90 C91 109.3(4) . .
C92 C90 C91 113.1(4) . .
O9 C90 H90 108.1 . .
C92 C90 H90 108.1 . .
C91 C90 H90 108.1 . .
C90 C91 H91A 109.5 . .
C90 C91 H91B 109.5 . .
H91A C91 H91B 109.5 . .
C90 C91 H91C 109.5 . .
H91A C91 H91C 109.5 . .
H91B C91 H91C 109.5 . .
C90 C92 H92A 109.5 . .
C90 C92 H92B 109.5 . .
H92A C92 H92B 109.5 . .
C90 C92 H92C 109.5 . .
H92A C92 H92C 109.5 . .
H92B C92 H92C 109.5 . .

loop_
_geom_bond_atom_site_label_1
_geom_bond_atom_site_label_2
_geom_bond_distance
_geom_bond_site_symmetry_2
Ba1 O1 2.662(2) .
Ba1 O2 2.662(2) .
Ba1 O3 2.687(2) .
Ba1 O4 2.743(2) .
Ba1 I1 3.4173(3) .
Ba1 I1 3.4274(3) 3_645
Ba1 Zr2 3.6879(3) .
Ba1 Zr1 3.6892(3) .
I1 Ba1 3.4274(3) 3_645
Zr1 O6 1.921(2) .
Zr1 O7 1.925(2) .
Zr1 O1 2.065(2) .
Zr1 O5 2.175(2) .
Zr1 O4 2.236(2) .
Zr1 O3 2.287(2) .
Zr1 Zr2 3.2928(4) .
Zr2 O9 1.919(2) .
Zr2 O8 1.928(2) .
Zr2 O2 2.067(2) .
Zr2 O5 2.173(2) .
Zr2 O4 2.258(2) .
Zr2 O3 2.266(2) .
O1 C10 1.421(4) .
O2 C20 1.415(4) .
O3 C30 1.447(3) .
O4 C40 1.441(4) .
O5 C50 1.426(4) .
O6 C60 1.407(5) .
O7 C70 1.413(5) .
O8 C80 1.399(5) .
O9 C90 1.406(4) .
C10 C11 1.485(6) .
C10 C12 1.492(7) .
C10 H10 0.9800 .
C11 H11A 0.9600 .
C11 H11B 0.9600 .
C11 H11C 0.9600 .
C12 H12A 0.9600 .
C12 H12B 0.9600 .
C12 H12C 0.9600 .
C20 C22 1.479(7) .
C20 C21 1.512(7) .
C20 H20 0.9800 .
C21 H21A 0.9600 .
C21 H21B 0.9600 .
C21 H21C 0.9600 .
C22 H22A 0.9600 .
C22 H22B 0.9600 .
C22 H22C 0.9600 .
C30 C31 1.511(5) .
C30 C32 1.518(5) .
C30 H30 0.9800 .
C31 H31A 0.9600 .
C31 H31B 0.9600 .
C31 H31C 0.9600 .
C32 H32A 0.9600 .
C32 H32B 0.9600 .
C32 H32C 0.9600 .
C40 C42 1.511(5) .
C40 C41 1.513(5) .
C40 H40 0.9800 .
C41 H41A 0.9600 .
C41 H41B 0.9600 .
C41 H41C 0.9600 .
C42 H42A 0.9600 .
C42 H42B 0.9600 .
C42 H42C 0.9600 .
C50 C51 1.390(9) .
C50 C52 1.512(8) .
C50 H50 0.9800 .
C51 H51A 0.9600 .
C51 H51B 0.9600 .
C51 H51C 0.9600 .
C52 H52A 0.9600 .
C52 H52B 0.9600 .
C52 H52C 0.9600 .
C60 C62 1.431(8) .
C60 C61 1.452(8) .
C60 H60 0.9800 .
C61 H61A 0.9600 .
C61 H61B 0.9600 .
C61 H61C 0.9600 .
C62 H62A 0.9600 .
C62 H62B 0.9600 .
C62 H62C 0.9600 .
C70 C72 1.433(8) .
C70 C71 1.467(8) .
C70 H70 0.9800 .
C71 H71A 0.9600 .
C71 H71B 0.9600 .
C71 H71C 0.9600 .
C72 H72A 0.9600 .
C72 H72B 0.9600 .
C72 H72C 0.9600 .
C80 C81 1.395(9) .
C80 C82 1.479(7) .
C80 H80 0.9800 .
C81 H81A 0.9600 .
C81 H81B 0.9600 .
C81 H81C 0.9600 .
C82 H82A 0.9600 .
C82 H82B 0.9600 .
C82 H82C 0.9600 .
C90 C92 1.502(7) .
C90 C91 1.514(7) .
C90 H90 0.9800 .
C91 H91A 0.9600 .
C91 H91B 0.9600 .
C91 H91C 0.9600 .
C92 H92A 0.9600 .
C92 H92B 0.9600 .
C92 H92C 0.9600 .

loop_
_geom_torsion_atom_site_label_1
_geom_torsion_atom_site_label_2
_geom_torsion_atom_site_label_3
_geom_torsion_atom_site_label_4
_geom_torsion
_geom_torsion_site_symmetry_1
_geom_torsion_site_symmetry_4
O1 Ba1 I1 Ba1 -118.98(5) . 3_645
O2 Ba1 I1 Ba1 105.13(6) . 3_645
O3 Ba1 I1 Ba1 175.56(5) . 3_645
O4 Ba1 I1 Ba1 -159.17(13) . 3_645
I1 Ba1 I1 Ba1 0.0 3_645 3_645
Zr2 Ba1 I1 Ba1 144.162(12) . 3_645
Zr1 Ba1 I1 Ba1 -146.028(10) . 3_645
O1 Ba1 Zr1 O6 -68.06(13) . .
O2 Ba1 Zr1 O6 111.84(11) . .
O3 Ba1 Zr1 O6 59.72(12) . .
O4 Ba1 Zr1 O6 159.15(12) . .
I1 Ba1 Zr1 O6 -13.84(10) . .
I1 Ba1 Zr1 O6 -140.95(10) 3_645 .
Zr2 Ba1 Zr1 O6 109.55(10) . .
O1 Ba1 Zr1 O7 67.35(13) . .
O2 Ba1 Zr1 O7 -112.75(11) . .
O3 Ba1 Zr1 O7 -164.87(12) . .
O4 Ba1 Zr1 O7 -65.44(12) . .
I1 Ba1 Zr1 O7 121.57(10) . .
I1 Ba1 Zr1 O7 -5.54(10) 3_645 .
Zr2 Ba1 Zr1 O7 -115.04(10) . .
O2 Ba1 Zr1 O1 179.90(10) . .
O3 Ba1 Zr1 O1 127.78(11) . .
O4 Ba1 Zr1 O1 -132.79(11) . .
I1 Ba1 Zr1 O1 54.22(9) . .
I1 Ba1 Zr1 O1 -72.89(9) 3_645 .
Zr2 Ba1 Zr1 O1 177.61(9) . .
O1 Ba1 Zr1 O5 -177.09(11) . .
O2 Ba1 Zr1 O5 2.80(9) . .
O3 Ba1 Zr1 O5 -49.31(10) . .
O4 Ba1 Zr1 O5 50.11(10) . .
I1 Ba1 Zr1 O5 -122.88(7) . .
I1 Ba1 Zr1 O5 110.01(7) 3_645 .
Zr2 Ba1 Zr1 O5 0.51(7) . .
O1 Ba1 Zr1 O4 132.79(11) . .
O2 Ba1 Zr1 O4 -47.31(9) . .
O3 Ba1 Zr1 O4 -99.43(10) . .
I1 Ba1 Zr1 O4 -172.99(7) . .
I1 Ba1 Zr1 O4 59.90(7) 3_645 .
Zr2 Ba1 Zr1 O4 -49.60(7) . .
O1 Ba1 Zr1 O3 -127.78(11) . .
O2 Ba1 Zr1 O3 52.12(9) . .
O4 Ba1 Zr1 O3 99.43(10) . .
I1 Ba1 Zr1 O3 -73.56(7) . .
I1 Ba1 Zr1 O3 159.32(7) 3_645 .
Zr2 Ba1 Zr1 O3 49.82(7) . .
O1 Ba1 Zr1 Zr2 -177.61(9) . .
O2 Ba1 Zr1 Zr2 2.29(5) . .
O3 Ba1 Zr1 Zr2 -49.82(7) . .
O4 Ba1 Zr1 Zr2 49.60(7) . .
I1 Ba1 Zr1 Zr2 -123.386(11) . .
I1 Ba1 Zr1 Zr2 109.502(13) 3_645 .
O6 Zr1 Zr2 O9 123.88(13) . .
O7 Zr1 Zr2 O9 -3.69(14) . .
O1 Zr1 Zr2 O9 -119.50(12) . .
O5 Zr1 Zr2 O9 63.04(14) . .
O4 Zr1 Zr2 O9 -62.16(12) . .
O3 Zr1 Zr2 O9 -171.40(12) . .
Ba1 Zr1 Zr2 O9 -117.72(10) . .
O6 Zr1 Zr2 O8 -4.60(13) . .
O7 Zr1 Zr2 O8 -132.18(13) . .
O1 Zr1 Zr2 O8 112.02(11) . .
O5 Zr1 Zr2 O8 -65.44(14) . .
O4 Zr1 Zr2 O8 169.36(12) . .
O3 Zr1 Zr2 O8 60.12(12) . .
Ba1 Zr1 Zr2 O8 113.80(9) . .
O6 Zr1 Zr2 O2 -121.50(12) . .
O7 Zr1 Zr2 O2 110.92(12) . .
O1 Zr1 Zr2 O2 -4.89(10) . .
O5 Zr1 Zr2 O2 177.65(13) . .
O4 Zr1 Zr2 O2 52.45(10) . .
O3 Zr1 Zr2 O2 -56.78(10) . .
Ba1 Zr1 Zr2 O2 -3.10(7) . .
O6 Zr1 Zr2 O5 60.84(14) . .
O7 Zr1 Zr2 O5 -66.73(14) . .
O1 Zr1 Zr2 O5 177.46(12) . .
O4 Zr1 Zr2 O5 -125.20(13) . .
O3 Zr1 Zr2 O5 125.56(13) . .
Ba1 Zr1 Zr2 O5 179.24(10) . .
O6 Zr1 Zr2 O4 -173.96(12) . .
O7 Zr1 Zr2 O4 58.47(12) . .
O1 Zr1 Zr2 O4 -57.34(10) . .
O5 Zr1 Zr2 O4 125.20(13) . .
O3 Zr1 Zr2 O4 -109.24(11) . .
Ba1 Zr1 Zr2 O4 -55.56(8) . .
O6 Zr1 Zr2 O3 -64.72(12) . .
O7 Zr1 Zr2 O3 167.70(12) . .
O1 Zr1 Zr2 O3 51.90(10) . .
O5 Zr1 Zr2 O3 -125.56(13) . .
O4 Zr1 Zr2 O3 109.24(11) . .
Ba1 Zr1 Zr2 O3 53.68(7) . .
O6 Zr1 Zr2 Ba1 -118.40(9) . .
O7 Zr1 Zr2 Ba1 114.02(10) . .
O1 Zr1 Zr2 Ba1 -1.78(7) . .
O5 Zr1 Zr2 Ba1 -179.24(10) . .
O4 Zr1 Zr2 Ba1 55.56(8) . .
O3 Zr1 Zr2 Ba1 -53.68(7) . .
O1 Ba1 Zr2 O9 113.51(11) . .
O2 Ba1 Zr2 O9 -63.63(13) . .
O3 Ba1 Zr2 O9 162.68(12) . .
O4 Ba1 Zr2 O9 63.31(12) . .
I1 Ba1 Zr2 O9 -143.01(9) . .
I1 Ba1 Zr2 O9 -10.94(9) 3_645 .
Zr1 Ba1 Zr2 O9 112.19(9) . .
O1 Ba1 Zr2 O8 -110.73(11) . .
O2 Ba1 Zr2 O8 72.13(13) . .
O3 Ba1 Zr2 O8 -61.55(12) . .
O4 Ba1 Zr2 O8 -160.92(12) . .
I1 Ba1 Zr2 O8 -7.25(10) . .
I1 Ba1 Zr2 O8 124.83(9) 3_645 .
Zr1 Ba1 Zr2 O8 -112.04(9) . .
O1 Ba1 Zr2 O2 177.14(11) . .
O3 Ba1 Zr2 O2 -133.68(12) . .
O4 Ba1 Zr2 O2 126.95(12) . .
I1 Ba1 Zr2 O2 -79.38(9) . .
I1 Ba1 Zr2 O2 52.70(9) 3_645 .
Zr1 Ba1 Zr2 O2 175.83(9) . .
O1 Ba1 Zr2 O5 0.80(8) . .
O2 Ba1 Zr2 O5 -176.34(12) . .
O3 Ba1 Zr2 O5 49.98(10) . .
O4 Ba1 Zr2 O5 -49.39(10) . .
I1 Ba1 Zr2 O5 104.28(7) . .
I1 Ba1 Zr2 O5 -123.64(7) 3_645 .
Zr1 Ba1 Zr2 O5 -0.51(7) . .
O1 Ba1 Zr2 O4 50.20(8) . .
O2 Ba1 Zr2 O4 -126.95(12) . .
O3 Ba1 Zr2 O4 99.37(10) . .
I1 Ba1 Zr2 O4 153.67(7) . .
I1 Ba1 Zr2 O4 -74.25(7) 3_645 .
Zr1 Ba1 Zr2 O4 48.88(7) . .
O1 Ba1 Zr2 O3 -49.17(8) . .
O2 Ba1 Zr2 O3 133.68(12) . .
O4 Ba1 Zr2 O3 -99.37(10) . .
I1 Ba1 Zr2 O3 54.30(7) . .
I1 Ba1 Zr2 O3 -173.62(7) 3_645 .
Zr1 Ba1 Zr2 O3 -50.49(7) . .
O1 Ba1 Zr2 Zr1 1.31(5) . .
O2 Ba1 Zr2 Zr1 -175.83(9) . .
O3 Ba1 Zr2 Zr1 50.49(7) . .
O4 Ba1 Zr2 Zr1 -48.88(7) . .
I1 Ba1 Zr2 Zr1 104.792(13) . .
I1 Ba1 Zr2 Zr1 -123.132(12) 3_645 .
O6 Zr1 O1 C10 -58.2(3) . .
O7 Zr1 O1 C10 42.8(3) . .
O5 Zr1 O1 C10 177.0(3) . .
O4 Zr1 O1 C10 138.4(3) . .
O3 Zr1 O1 C10 -152.9(3) . .
Zr2 Zr1 O1 C10 173.8(3) . .
Ba1 Zr1 O1 C10 171.5(3) . .
O6 Zr1 O1 Ba1 130.23(10) . .
O7 Zr1 O1 Ba1 -128.75(10) . .
O5 Zr1 O1 Ba1 5.5(2) . .
O4 Zr1 O1 Ba1 -33.19(8) . .
O3 Zr1 O1 Ba1 35.58(7) . .
Zr2 Zr1 O1 Ba1 2.26(8) . .
O2 Ba1 O1 C10 -172.1(2) . .
O3 Ba1 O1 C10 154.9(3) . .
O4 Ba1 O1 C10 -142.3(3) . .
I1 Ba1 O1 C10 51.2(3) . .
I1 Ba1 O1 C10 -41.8(3) 3_645 .
Zr2 Ba1 O1 C10 -173.9(3) . .
Zr1 Ba1 O1 C10 -171.9(3) . .
O2 Ba1 O1 Zr1 -0.12(12) . .
O3 Ba1 O1 Zr1 -33.14(7) . .
O4 Ba1 O1 Zr1 29.61(7) . .
I1 Ba1 O1 Zr1 -136.91(7) . .
I1 Ba1 O1 Zr1 130.13(6) 3_645 .
Zr2 Ba1 O1 Zr1 -1.92(7) . .
O9 Zr2 O2 C20 -44.6(3) . .
O8 Zr2 O2 C20 57.4(3) . .
O5 Zr2 O2 C20 -170.5(3) . .
O4 Zr2 O2 C20 -140.5(3) . .
O3 Zr2 O2 C20 150.7(3) . .
Zr1 Zr2 O2 C20 -173.5(3) . .
Ba1 Zr2 O2 C20 -177.4(3) . .
O9 Zr2 O2 Ba1 132.86(10) . .
O8 Zr2 O2 Ba1 -125.23(10) . .
O5 Zr2 O2 Ba1 6.9(2) . .
O4 Zr2 O2 Ba1 36.89(8) . .
O3 Zr2 O2 Ba1 -31.93(8) . .
Zr1 Zr2 O2 Ba1 3.93(9) . .
O1 Ba1 O2 C20 174.1(3) . .
O3 Ba1 O2 C20 -153.3(3) . .
O4 Ba1 O2 C20 144.0(3) . .
I1 Ba1 O2 C20 -57.3(3) . .
I1 Ba1 O2 C20 37.7(3) 3_645 .
Zr2 Ba1 O2 C20 177.4(4) . .
Zr1 Ba1 O2 C20 174.0(3) . .
O1 Ba1 O2 Zr2 -3.27(12) . .
O3 Ba1 O2 Zr2 29.32(7) . .
O4 Ba1 O2 Zr2 -33.35(7) . .
I1 Ba1 O2 Zr2 125.35(6) . .
I1 Ba1 O2 Zr2 -139.65(7) 3_645 .
Zr1 Ba1 O2 Zr2 -3.34(7) . .
O9 Zr2 O3 C30 166.2(4) . .
O8 Zr2 O3 C30 5.1(2) . .
O2 Zr2 O3 C30 -96.0(2) . .
O5 Zr2 O3 C30 103.6(2) . .
O4 Zr2 O3 C30 -179.1(2) . .
Zr1 Zr2 O3 C30 137.3(2) . .
Ba1 Zr2 O3 C30 -127.0(2) . .
O9 Zr2 O3 Zr1 28.9(4) . .
O8 Zr2 O3 Zr1 -132.17(9) . .
O2 Zr2 O3 Zr1 126.76(9) . .
O5 Zr2 O3 Zr1 -33.63(8) . .
O4 Zr2 O3 Zr1 43.61(7) . .
Ba1 Zr2 O3 Zr1 95.72(8) . .
O9 Zr2 O3 Ba1 -66.8(4) . .
O8 Zr2 O3 Ba1 132.11(9) . .
O2 Zr2 O3 Ba1 31.04(8) . .
O5 Zr2 O3 Ba1 -129.35(9) . .
O4 Zr2 O3 Ba1 -52.10(7) . .
Zr1 Zr2 O3 Ba1 -95.72(8) . .
O6 Zr1 O3 C30 -6.6(2) . .
O7 Zr1 O3 C30 -176.2(3) . .
O1 Zr1 O3 C30 94.5(2) . .
O5 Zr1 O3 C30 -101.1(2) . .
O4 Zr1 O3 C30 -179.0(2) . .
Zr2 Zr1 O3 C30 -134.8(2) . .
Ba1 Zr1 O3 C30 129.0(2) . .
O6 Zr1 O3 Zr2 128.27(10) . .
O7 Zr1 O3 Zr2 -41.4(4) . .
O1 Zr1 O3 Zr2 -130.68(9) . .
O5 Zr1 O3 Zr2 33.69(8) . .
O4 Zr1 O3 Zr2 -44.15(7) . .
Ba1 Zr1 O3 Zr2 -96.15(8) . .
O6 Zr1 O3 Ba1 -135.58(9) . .
O7 Zr1 O3 Ba1 54.8(4) . .
O1 Zr1 O3 Ba1 -34.52(7) . .
O5 Zr1 O3 Ba1 129.84(9) . .
O4 Zr1 O3 Ba1 52.00(7) . .
Zr2 Zr1 O3 Ba1 96.15(8) . .
O1 Ba1 O3 C30 -106.6(2) . .
O2 Ba1 O3 C30 105.1(2) . .
O4 Ba1 O3 C30 178.2(2) . .
I1 Ba1 O3 C30 -11.5(2) . .
I1 Ba1 O3 C30 151.06(17) 3_645 .
Zr2 Ba1 O3 C30 131.2(2) . .
Zr1 Ba1 O3 C30 -135.6(2) . .
O1 Ba1 O3 Zr2 122.22(9) . .
O2 Ba1 O3 Zr2 -26.07(7) . .
O4 Ba1 O3 Zr2 46.94(7) . .
I1 Ba1 O3 Zr2 -142.72(5) . .
I1 Ba1 O3 Zr2 19.8(2) 3_645 .
Zr1 Ba1 O3 Zr2 93.20(8) . .
O1 Ba1 O3 Zr1 29.02(7) . .
O2 Ba1 O3 Zr1 -119.28(9) . .
O4 Ba1 O3 Zr1 -46.27(7) . .
I1 Ba1 O3 Zr1 124.07(5) . .
I1 Ba1 O3 Zr1 -73.36(19) 3_645 .
Zr2 Ba1 O3 Zr1 -93.20(8) . .
O6 Zr1 O4 C40 160.7(3) . .
O7 Zr1 O4 C40 8.0(3) . .
O1 Zr1 O4 C40 -90.8(3) . .
O5 Zr1 O4 C40 108.8(3) . .
O3 Zr1 O4 C40 -172.8(3) . .
Zr2 Zr1 O4 C40 142.8(3) . .
Ba1 Zr1 O4 C40 -122.3(3) . .
O6 Zr1 O4 Zr2 18.0(4) . .
O7 Zr1 O4 Zr2 -134.81(10) . .
O1 Zr1 O4 Zr2 126.40(9) . .
O5 Zr1 O4 Zr2 -33.94(8) . .
O3 Zr1 O4 Zr2 44.45(7) . .
Ba1 Zr1 O4 Zr2 94.93(7) . .
O6 Zr1 O4 Ba1 -77.0(3) . .
O7 Zr1 O4 Ba1 130.25(9) . .
O1 Zr1 O4 Ba1 31.47(7) . .
O5 Zr1 O4 Ba1 -128.87(9) . .
O3 Zr1 O4 Ba1 -50.49(7) . .
Zr2 Zr1 O4 Ba1 -94.93(7) . .
O9 Zr2 O4 C40 -15.9(2) . .
O8 Zr2 O4 C40 -178.1(3) . .
O2 Zr2 O4 C40 82.6(2) . .
O5 Zr2 O4 C40 -113.0(2) . .
O3 Zr2 O4 C40 168.0(2) . .
Zr1 Zr2 O4 C40 -147.0(3) . .
Ba1 Zr2 O4 C40 117.5(2) . .
O9 Zr2 O4 Zr1 131.19(10) . .
O8 Zr2 O4 Zr1 -31.1(3) . .
O2 Zr2 O4 Zr1 -130.34(9) . .
O5 Zr2 O4 Zr1 34.05(8) . .
O3 Zr2 O4 Zr1 -44.97(7) . .
Ba1 Zr2 O4 Zr1 -95.44(7) . .
O9 Zr2 O4 Ba1 -133.37(9) . .
O8 Zr2 O4 Ba1 64.4(3) . .
O2 Zr2 O4 Ba1 -34.90(8) . .
O5 Zr2 O4 Ba1 129.49(9) . .
O3 Zr2 O4 Ba1 50.47(7) . .
Zr1 Zr2 O4 Ba1 95.44(7) . .
O1 Ba1 O4 C40 110.83(19) . .
O2 Ba1 O4 C40 -98.28(19) . .
O3 Ba1 O4 C40 -174.9(2) . .
I1 Ba1 O4 C40 155.52(16) . .
I1 Ba1 O4 C40 -2.14(19) 3_645 .
Zr2 Ba1 O4 C40 -127.9(2) . .
Zr1 Ba1 O4 C40 137.5(2) . .
O1 Ba1 O4 Zr1 -26.63(7) . .
O2 Ba1 O4 Zr1 124.26(9) . .
O3 Ba1 O4 Zr1 47.62(7) . .
I1 Ba1 O4 Zr1 18.06(18) . .
I1 Ba1 O4 Zr1 -139.60(5) 3_645 .
Zr2 Ba1 O4 Zr1 94.65(8) . .
O1 Ba1 O4 Zr2 -121.28(9) . .
O2 Ba1 O4 Zr2 29.61(7) . .
O3 Ba1 O4 Zr2 -47.03(7) . .
I1 Ba1 O4 Zr2 -76.59(15) . .
I1 Ba1 O4 Zr2 125.75(5) 3_645 .
Zr1 Ba1 O4 Zr2 -94.65(8) . .
O9 Zr2 O5 C50 52.4(4) . .
O8 Zr2 O5 C50 -49.0(4) . .
O2 Zr2 O5 C50 178.4(4) . .
O4 Zr2 O5 C50 147.3(4) . .
O3 Zr2 O5 C50 -141.2(4) . .
Zr1 Zr2 O5 C50 -177.2(4) . .
Ba1 Zr2 O5 C50 -176.5(4) . .
O9 Zr2 O5 Zr1 -130.39(11) . .
O8 Zr2 O5 Zr1 128.23(11) . .
O2 Zr2 O5 Zr1 -4.3(2) . .
O4 Zr2 O5 Zr1 -35.49(8) . .
O3 Zr2 O5 Zr1 36.04(8) . .
Ba1 Zr2 O5 Zr1 0.70(10) . .
O6 Zr1 O5 C50 46.9(3) . .
O7 Zr1 O5 C50 -53.4(3) . .
O1 Zr1 O5 C50 172.9(3) . .
O4 Zr1 O5 C50 -146.6(3) . .
O3 Zr1 O5 C50 141.9(3) . .
Zr2 Zr1 O5 C50 177.6(4) . .
Ba1 Zr1 O5 C50 176.9(3) . .
O6 Zr1 O5 Zr2 -130.73(11) . .
O7 Zr1 O5 Zr2 128.97(11) . .
O1 Zr1 O5 Zr2 -4.7(2) . .
O4 Zr1 O5 Zr2 35.80(8) . .
O3 Zr1 O5 Zr2 -35.75(8) . .
Ba1 Zr1 O5 Zr2 -0.70(10) . .
O7 Zr1 O6 C60 12(3) . .
O1 Zr1 O6 C60 114(3) . .
O5 Zr1 O6 C60 -91(3) . .
O4 Zr1 O6 C60 -141(3) . .
O3 Zr1 O6 C60 -165(3) . .
Zr2 Zr1 O6 C60 -126(3) . .
Ba1 Zr1 O6 C60 156(3) . .
O6 Zr1 O7 C70 10.8(9) . .
O1 Zr1 O7 C70 -93.0(9) . .
O5 Zr1 O7 C70 109.2(9) . .
O4 Zr1 O7 C70 -177.0(9) . .
O3 Zr1 O7 C70 -179.6(8) . .
Zr2 Zr1 O7 C70 147.1(9) . .
Ba1 Zr1 O7 C70 -134.3(9) . .
O9 Zr2 O8 C80 6.3(19) . .
O2 Zr2 O8 C80 -95.5(19) . .
O5 Zr2 O8 C80 107.2(19) . .
O4 Zr2 O8 C80 168.5(18) . .
O3 Zr2 O8 C80 -178.6(19) . .
Zr1 Zr2 O8 C80 144.2(19) . .
Ba1 Zr2 O8 C80 -138.9(19) . .
O8 Zr2 O9 C90 23.4(10) . .
O2 Zr2 O9 C90 127.0(10) . .
O5 Zr2 O9 C90 -77.9(10) . .
O4 Zr2 O9 C90 -151.2(10) . .
O3 Zr2 O9 C90 -137.4(9) . .
Zr1 Zr2 O9 C90 -114.0(10) . .
Ba1 Zr2 O9 C90 166.9(10) . .
Zr1 O1 C10 C11 86.6(4) . .
Ba1 O1 C10 C11 -103.8(4) . .
Zr1 O1 C10 C12 -152.4(4) . .
Ba1 O1 C10 C12 17.3(5) . .
Zr2 O2 C20 C22 -133.6(4) . .
Ba1 O2 C20 C22 49.7(6) . .
Zr2 O2 C20 C21 103.9(4) . .
Ba1 O2 C20 C21 -72.8(5) . .
Zr2 O3 C30 C31 -174.7(2) . .
Zr1 O3 C30 C31 -52.1(3) . .
Ba1 O3 C30 C31 68.0(3) . .
Zr2 O3 C30 C32 63.9(3) . .
Zr1 O3 C30 C32 -173.5(2) . .
Ba1 O3 C30 C32 -53.4(3) . .
Zr1 O4 C40 C42 61.3(4) . .
Zr2 O4 C40 C42 -164.9(2) . .
Ba1 O4 C40 C42 -55.1(3) . .
Zr1 O4 C40 C41 -62.6(4) . .
Zr2 O4 C40 C41 71.2(3) . .
Ba1 O4 C40 C41 -178.9(2) . .
Zr2 O5 C50 C51 55.6(8) . .
Zr1 O5 C50 C51 -121.0(6) . .
Zr2 O5 C50 C52 -76.0(6) . .
Zr1 O5 C50 C52 107.4(5) . .
Zr1 O6 C60 C62 -16(4) . .
Zr1 O6 C60 C61 122(3) . .
Zr1 O7 C70 C72 -97.2(10) . .
Zr1 O7 C70 C71 129.6(8) . .
Zr2 O8 C80 C81 -150.3(17) . .
Zr2 O8 C80 C82 71(2) . .
Zr2 O9 C90 C92 -147.3(9) . .
Zr2 O9 C90 C91 -22.7(13) . .
